data_7036811
loop_
_publ_author_name
'Biswas, Sourav'
'Das, Sourav'
'van Leusen, Jan'
'K\"ogerler, Paul'
'Chandrasekhar, Vadapalli'

_publ_section_title
;
 Pentanuclear [2.2] spirocyclic lanthanide(iii) complexes: slow magnetic
 relaxation of the Dy(III) analogue.
;
_journal_issue 44
_journal_name_full 'Dalton transactions (Cambridge, England : 2003)'
_journal_page_first 19282
_journal_page_last 19293
_journal_paper_doi 10.1039/c5dt03060a
_journal_volume 44
_journal_year 2015
_chemical_formula_sum 'C74 H104 Cl Ho5 N8 O31.5'
_chemical_formula_weight 2469.76
_chemical_name_systematic
; 
 ? 
;
_space_group_IT_number 82
_symmetry_cell_setting tetragonal
_symmetry_space_group_name_Hall 'I -4'
_symmetry_space_group_name_H-M 'I -4'
_atom_sites_solution_hydrogens geom
_atom_sites_solution_primary direct
_atom_sites_solution_secondary difmap
_audit_creation_method SHELXL-97
_audit_update_record
;
2014-10-27 deposited with the CCDC.
2015-10-05 downloaded from the CCDC.
;
_cell_angle_alpha 90.000
_cell_angle_beta 90.000
_cell_angle_gamma 90.000
_cell_formula_units_Z 8
_cell_length_a 40.446(5)
_cell_length_b 40.446(5)
_cell_length_c 11.940(5)
_cell_measurement_reflns_used 5263
_cell_measurement_temperature 100(2)
_cell_measurement_theta_max 20.39
_cell_measurement_theta_min 2.25
_cell_volume 19532(9)
_computing_cell_refinement 'Bruker SAINT'
_computing_data_collection 'Bruker APEX'
_computing_data_reduction 'Bruker SAINT'
_computing_molecular_graphics 'DIAMOND 3.1 d'
_computing_publication_material 'SHELXS-97 (Sheldrick, 1990)'
_computing_structure_refinement 'SHELXL-97 (Sheldrick, 1997)'
_computing_structure_solution 'SHELXS-97 (Sheldrick, 1990)'
_diffrn_ambient_temperature 100(2)
_diffrn_measured_fraction_theta_full 1.000
_diffrn_measured_fraction_theta_max 1.000
_diffrn_measurement_device_type 'Bruker SMART APEX'
_diffrn_measurement_method \w
_diffrn_radiation_monochromator graphite
_diffrn_radiation_source 'fine-focus sealed tube'
_diffrn_radiation_type MoK\a
_diffrn_radiation_wavelength 0.71069
_diffrn_reflns_av_R_equivalents 0.0942
_diffrn_reflns_av_sigmaI/netI 0.1259
_diffrn_reflns_limit_h_max 30
_diffrn_reflns_limit_h_min -50
_diffrn_reflns_limit_k_max 50
_diffrn_reflns_limit_k_min -50
_diffrn_reflns_limit_l_max 14
_diffrn_reflns_limit_l_min -14
_diffrn_reflns_number 57558
_diffrn_reflns_theta_full 26.50
_diffrn_reflns_theta_max 26.50
_diffrn_reflns_theta_min 0.71
_exptl_absorpt_coefficient_mu 4.107
_exptl_absorpt_correction_T_max 1
_exptl_absorpt_correction_T_min 0.734490
_exptl_absorpt_correction_type psi-scan
_exptl_absorpt_process_details 'North et al, 1968'
_exptl_crystal_colour yellow
_exptl_crystal_density_diffrn 1.680
_exptl_crystal_density_method 'not measured'
_exptl_crystal_description block
_exptl_crystal_F_000 9664.0
_exptl_crystal_size_max 0.15
_exptl_crystal_size_mid 0.11
_exptl_crystal_size_min 0.06
_platon_squeeze_details
;
;
_refine_diff_density_max 2.512
_refine_diff_density_min -1.207
_refine_diff_density_rms 0.221
_refine_ls_abs_structure_details 'Flack H D (1983), Acta Cryst. A39, 876-881'
_refine_ls_abs_structure_Flack -0.031(16)
_refine_ls_extinction_method none
_refine_ls_goodness_of_fit_ref 1.027
_refine_ls_hydrogen_treatment mixed
_refine_ls_matrix_type full
_refine_ls_number_parameters 1003
_refine_ls_number_reflns 20188
_refine_ls_number_restraints 3
_refine_ls_restrained_S_all 1.027
_refine_ls_R_factor_all 0.1009
_refine_ls_R_factor_gt 0.0676
_refine_ls_shift/su_max 0.000
_refine_ls_shift/su_mean 0.000
_refine_ls_structure_factor_coef Fsqd
_refine_ls_weighting_details 'calc w=1/[\s^2^(Fo^2^)+(0.0856P)^2^+0.0000P] where P=(Fo^2^+2Fc^2^)/3'
_refine_ls_weighting_scheme calc
_refine_ls_wR_factor_gt 0.1536
_refine_ls_wR_factor_ref 0.1799
_reflns_number_gt 13972
_reflns_number_total 20188
_reflns_threshold_expression >2sigma(I)
_cod_data_source_file c5dt03060a2.cif
_cod_data_source_block complex3
_cod_depositor_comments
;
Adding full bibliography for 7036809--7036811.cif.

2018-03-09
Z value and formula fixed to values more according to usual
chemical conventions.                 miguel
;
_cod_original_formula_sum 'C148 H208 Cl2 Ho10 N16 O63'
_cod_original_formula_weight 4939.52
_cod_original_formula_moiety 'C148 H208 Cl2 Ho10 N16 O63'
_cod_original_formula_units_Z 4
_cod_database_code 7036811

loop_
_symmetry_equiv_pos_as_xyz
'x, y, z'
'-x, -y, z'
'y, -x, -z'
'-y, x, -z'
'x+1/2, y+1/2, z+1/2'
'-x+1/2, -y+1/2, z+1/2'
'y+1/2, -x+1/2, -z+1/2'
'-y+1/2, x+1/2, -z+1/2'

loop_
_atom_site_label
_atom_site_type_symbol
_atom_site_fract_x
_atom_site_fract_y
_atom_site_fract_z
_atom_site_U_iso_or_equiv
_atom_site_adp_type
_atom_site_occupancy
_atom_site_symmetry_multiplicity
_atom_site_calc_flag
_atom_site_refinement_flags
Ho3 Ho 0.633510(18) 0.237260(19) 0.75675(6) 0.03235(18) Uani 1 1 d .
Ho1 Ho 0.559900(17) 0.250000(17) 0.61055(6) 0.02896(16) Uani 1 1 d .
Ho2 Ho 0.472520(18) 0.256660(18) 0.60203(6) 0.03349(18) Uani 1 1 d .
Ho4 Ho 0.617250(17) 0.315100(18) 0.62050(6) 0.03120(17) Uani 1 1 d .
Ho5 Ho 0.51629(2) 0.190560(19) 0.45930(6) 0.03673(19) Uani 1 1 d .
O19 O 0.6169(3) 0.2566(3) 0.5813(8) 0.034(2) Uani 1 1 d .
O9 O 0.5688(2) 0.3021(3) 0.5287(8) 0.034(3) Uani 1 1 d .
O4 O 0.5137(3) 0.2158(2) 0.6388(8) 0.035(3) Uani 1 1 d .
O7 O 0.5900(2) 0.2777(3) 0.7471(9) 0.034(2) Uani 1 1 d .
O8 O 0.5195(2) 0.2501(3) 0.4728(9) 0.034(3) Uani 1 1 d .
N3 N 0.5763(3) 0.3612(3) 0.6510(10) 0.033(2) Uani 1 1 d .
O13 O 0.6250(3) 0.3609(3) 0.4899(9) 0.042(3) Uani 1 1 d .
O17 O 0.4627(3) 0.2545(3) 0.7924(9) 0.044(3) Uani 1 1 d .
O10 O 0.6252(3) 0.3486(3) 0.7853(9) 0.038(3) Uani 1 1 d .
O3 O 0.5840(3) 0.2094(3) 0.7346(9) 0.037(3) Uani 1 1 d .
O20 O 0.5188(3) 0.2826(3) 0.6873(8) 0.033(2) Uani 1 1 d .
O11 O 0.6760(3) 0.3269(3) 0.6379(8) 0.041(3) Uani 1 1 d .
O2 O 0.5702(3) 0.2029(3) 0.4947(8) 0.038(3) Uani 1 1 d .
C35 C 0.5386(4) 0.1719(4) 0.7589(13) 0.033(4) Uani 1 1 d .
C32 C 0.6278(4) 0.2064(4) 0.4642(13) 0.029(3) Uani 1 1 d .
C37 C 0.5733(3) 0.1787(4) 0.7494(12) 0.027(3) Uani 1 1 d .
C33 C 0.6266(4) 0.2432(4) 0.4728(13) 0.032(4) Uani 1 1 d .
H33A H 0.6483 0.2518 0.4543 0.038 Uiso 1 1 calc R
H33B H 0.6113 0.2514 0.4168 0.038 Uiso 1 1 calc R
O12 O 0.6579(3) 0.2888(3) 0.7510(9) 0.043(3) Uani 1 1 d .
O18 O 0.4638(3) 0.2090(3) 0.4503(12) 0.052(3) Uani 1 1 d .
C58 C 0.5998(4) 0.1885(4) 0.4797(12) 0.033(4) Uani 1 1 d .
O31 O 0.5067(4) 0.1527(4) 0.3070(12) 0.077(5) Uani 1 1 d .
O5 O 0.4479(3) 0.2767(3) 0.4334(10) 0.054(3) Uani 1 1 d .
C16 C 0.5468(3) 0.3202(4) 0.4726(12) 0.024(3) Uani 1 1 d .
N8 N 0.6467(3) 0.1783(3) 0.7290(11) 0.040(2) Uani 1 1 d D
C24 C 0.6109(4) 0.3739(4) 0.8034(13) 0.038(3) Uani 1 1 d .
O16 O 0.6213(3) 0.2398(3) 0.9439(9) 0.046(3) Uani 1 1 d .
O1 O 0.4827(3) 0.1487(3) 0.5415(11) 0.045(3) Uani 1 1 d .
C12 C 0.5452(4) 0.3092(4) 0.8383(12) 0.030(3) Uani 1 1 d .
C28 C 0.6029(4) 0.1525(4) 0.4717(12) 0.032(4) Uani 1 1 d .
C17 C 0.5280(3) 0.3033(3) 0.3843(12) 0.025(3) Uani 1 1 d .
N7 N 0.6810(3) 0.1729(4) 0.7094(11) 0.040(2) Uani 1 1 d D
H7 H 0.6900 0.1537 0.7164 0.048 Uiso 1 1 calc R
O22 O 0.5349(3) 0.1985(3) 0.2740(9) 0.051(3) Uani 1 1 d .
O15 O 0.6705(3) 0.2230(3) 0.9074(9) 0.050(3) Uani 1 1 d .
O14 O 0.6399(4) 0.3110(3) 0.4366(10) 0.065(4) Uani 1 1 d .
N4 N 0.5840(3) 0.3823(3) 0.7384(10) 0.033(2) Uani 1 1 d .
H4 H 0.5726 0.3998 0.7515 0.039 Uiso 1 1 calc R
C34 C 0.5144(4) 0.2005(4) 0.7481(13) 0.039(4) Uani 1 1 d .
H34A H 0.4924 0.1926 0.7657 0.046 Uiso 1 1 calc R
H34B H 0.5201 0.2172 0.8032 0.046 Uiso 1 1 calc R
N6 N 0.5447(4) 0.1382(3) 0.4969(13) 0.049(4) Uani 1 1 d D
O21 O 0.4166(3) 0.2728(4) 0.6378(13) 0.068(4) Uani 1 1 d .
H21A H 0.3975 0.2558 0.6147 0.102 Uiso 1 1 d R
H21B H 0.4092 0.2776 0.7230 0.102 Uiso 1 1 d R
C15 C 0.5291(4) 0.2668(4) 0.3731(14) 0.039(4) Uani 1 1 d .
H15A H 0.5145 0.2601 0.3127 0.047 Uiso 1 1 calc R
H15B H 0.5513 0.2601 0.3531 0.047 Uiso 1 1 calc R
C46 C 0.6495(5) 0.2311(4) 0.9765(14) 0.045(5) Uani 1 1 d .
C40 C 0.7342(4) 0.1932(5) 0.6574(19) 0.061(6) Uani 1 1 d .
H40A H 0.7378 0.1916 0.5782 0.091 Uiso 1 1 calc R
H40B H 0.7407 0.1729 0.6929 0.091 Uiso 1 1 calc R
H40C H 0.7471 0.2111 0.6871 0.091 Uiso 1 1 calc R
C18 C 0.5068(4) 0.3219(4) 0.3170(13) 0.033(4) Uani 1 1 d .
H18 H 0.4951 0.3112 0.2603 0.039 Uiso 1 1 calc R
C14 C 0.5708(4) 0.2822(4) 0.8492(13) 0.042(4) Uani 1 1 d .
H14A H 0.5857 0.2876 0.9103 0.050 Uiso 1 1 calc R
H14B H 0.5598 0.2616 0.8677 0.050 Uiso 1 1 calc R
C38 C 0.6294(4) 0.1518(4) 0.7416(13) 0.035(3) Uani 1 1 d .
H38 H 0.6404 0.1316 0.7422 0.042 Uiso 1 1 calc R
N2 N 0.4671(3) 0.3177(3) 0.5874(11) 0.038(3) Uani 1 1 d .
C13 C 0.5213(4) 0.3093(4) 0.7566(13) 0.034(4) Uani 1 1 d .
C27 C 0.5762(5) 0.1310(5) 0.4893(14) 0.048(5) Uani 1 1 d .
H27 H 0.5816 0.1087 0.4965 0.058 Uiso 1 1 calc R
N5 N 0.5243(3) 0.1110(3) 0.5194(15) 0.058(5) Uani 1 1 d D
H5 H 0.5313 0.0909 0.5220 0.069 Uiso 1 1 calc R
C8 C 0.5020(3) 0.3625(4) 0.8255(15) 0.036(4) Uani 1 1 d .
H8 H 0.4890 0.3811 0.8125 0.044 Uiso 1 1 calc R
N1 N 0.4467(4) 0.3282(3) 0.5040(11) 0.041(3) Uani 1 1 d .
H1 H 0.4395 0.3482 0.5007 0.049 Uiso 1 1 calc R
C22 C 0.4801(4) 0.3764(4) 0.2558(15) 0.045(4) Uani 1 1 d .
H22A H 0.4756 0.3650 0.1871 0.067 Uiso 1 1 calc R
H22B H 0.4910 0.3970 0.2398 0.067 Uiso 1 1 calc R
H22C H 0.4596 0.3808 0.2939 0.067 Uiso 1 1 calc R
C51 C 0.4114(5) 0.1812(4) 0.4360(17) 0.051(5) Uani 1 1 d .
C6 C 0.4385(4) 0.3052(5) 0.4266(16) 0.045(5) Uani 1 1 d .
C43 C 0.7116(6) 0.3113(7) 0.792(2) 0.081(5) Uani 1 1 d .
C20 C 0.5197(5) 0.3709(4) 0.4202(17) 0.052(5) Uani 1 1 d .
H20 H 0.5163 0.3933 0.4328 0.062 Uiso 1 1 calc R
C56 C 0.4426(4) 0.2609(6) 0.8647(19) 0.067(7) Uani 1 1 d .
C2 C 0.4985(4) 0.3363(4) 0.7548(15) 0.039(3) Uani 1 1 d .
C3 C 0.5937(4) 0.1516(4) 0.7548(14) 0.035(3) Uani 1 1 d .
C4 C 0.5537(4) 0.3724(4) 0.5861(15) 0.044(5) Uani 1 1 d .
H4A H 0.5447 0.3930 0.6012 0.053 Uiso 1 1 calc R
C50 C 0.4385(4) 0.1984(4) 0.4958(17) 0.045(5) Uani 1 1 d .
C21 C 0.5413(4) 0.3536(4) 0.4879(13) 0.034(4) Uani 1 1 d .
C39 C 0.6983(4) 0.1995(4) 0.6796(12) 0.037(4) Uani 1 1 d .
C52 C 0.3904(5) 0.2086(6) 0.391(2) 0.081(8) Uani 1 1 d .
H52A H 0.3734 0.1996 0.3438 0.122 Uiso 1 1 calc R
H52B H 0.4039 0.2235 0.3481 0.122 Uiso 1 1 calc R
H52C H 0.3804 0.2204 0.4520 0.122 Uiso 1 1 calc R
C41 C 0.6348(5) 0.3422(4) 0.4096(15) 0.047(5) Uani 1 1 d .
C36 C 0.5806(4) 0.1188(4) 0.7687(15) 0.044(4) Uani 1 1 d .
H36 H 0.5948 0.1007 0.7674 0.053 Uiso 1 1 calc R
C11 C 0.5468(4) 0.3364(4) 0.9155(12) 0.035(4) Uani 1 1 d .
H11 H 0.5636 0.3367 0.9686 0.042 Uiso 1 1 calc R
C55 C 0.5256(6) 0.1709(6) 0.2381(17) 0.065(6) Uani 1 1 d .
C48 C 0.6889(5) 0.2445(7) 1.1289(19) 0.090(9) Uani 1 1 d .
H48A H 0.6885 0.2667 1.1002 0.135 Uiso 1 1 calc R
H48B H 0.7067 0.2325 1.0947 0.135 Uiso 1 1 calc R
H48C H 0.6921 0.2451 1.2086 0.135 Uiso 1 1 calc R
O25 O 0.4113(4) 0.2616(4) 0.8570(13) 0.073(4) Uani 1 1 d .
C42 C 0.6819(4) 0.3083(4) 0.7218(15) 0.042(4) Uani 1 1 d .
C9 C 0.5231(4) 0.3634(4) 0.9134(14) 0.037(4) Uani 1 1 d .
C5 C 0.4160(5) 0.3172(6) 0.3376(17) 0.067(6) Uani 1 1 d .
H5A H 0.4229 0.3083 0.2668 0.101 Uiso 1 1 calc R
H5B H 0.4167 0.3409 0.3349 0.101 Uiso 1 1 calc R
H5C H 0.3939 0.3101 0.3535 0.101 Uiso 1 1 calc R
C26 C 0.4914(6) 0.1203(5) 0.5371(15) 0.059(6) Uani 1 1 d .
C10 C 0.5274(5) 0.3899(5) 0.9940(14) 0.054(5) Uani 1 1 d .
H10A H 0.5479 0.4012 0.9792 0.081 Uiso 1 1 calc R
H10B H 0.5279 0.3808 1.0682 0.081 Uiso 1 1 calc R
H10C H 0.5094 0.4052 0.9878 0.081 Uiso 1 1 calc R
C30 C 0.6625(5) 0.1576(5) 0.4471(14) 0.050(3) Uani 1 1 d .
C45 C 0.7273(7) 0.2795(7) 0.813(2) 0.121(12) Uani 1 1 d .
H45A H 0.7134 0.2665 0.8609 0.181 Uiso 1 1 calc R
H45B H 0.7483 0.2829 0.8482 0.181 Uiso 1 1 calc R
H45C H 0.7305 0.2681 0.7431 0.181 Uiso 1 1 calc R
C47 C 0.6560(5) 0.2275(5) 1.1023(16) 0.054(5) Uani 1 1 d .
C7 C 0.4751(4) 0.3394(4) 0.6535(15) 0.039(3) Uani 1 1 d .
H7A H 0.4660 0.3602 0.6411 0.047 Uiso 1 1 calc R
C53 C 0.3955(6) 0.1589(6) 0.5111(19) 0.076(7) Uani 1 1 d .
H53A H 0.4118 0.1460 0.5497 0.114 Uiso 1 1 calc R
H53B H 0.3812 0.1444 0.4696 0.114 Uiso 1 1 calc R
H53C H 0.3827 0.1712 0.5646 0.114 Uiso 1 1 calc R
C25 C 0.4699(6) 0.0927(5) 0.553(3) 0.092(8) Uani 1 1 d .
H25A H 0.4599 0.0939 0.6258 0.138 Uiso 1 1 calc R
H25B H 0.4823 0.0725 0.5468 0.138 Uiso 1 1 calc R
H25C H 0.4529 0.0930 0.4967 0.138 Uiso 1 1 calc R
C49 C 0.6295(6) 0.2450(6) 1.1641(17) 0.079(7) Uani 1 1 d .
H49A H 0.6087 0.2342 1.1511 0.118 Uiso 1 1 calc R
H49B H 0.6282 0.2675 1.1386 0.118 Uiso 1 1 calc R
H49C H 0.6344 0.2447 1.2428 0.118 Uiso 1 1 calc R
C29 C 0.6334(5) 0.1386(5) 0.4592(14) 0.050(3) Uani 1 1 d .
H29 H 0.6351 0.1157 0.4585 0.061 Uiso 1 1 calc R
C31 C 0.6582(5) 0.1903(5) 0.4486(14) 0.050(3) Uani 1 1 d .
H31 H 0.6768 0.2035 0.4386 0.061 Uiso 1 1 calc R
C54 C 0.4264(6) 0.1627(7) 0.340(2) 0.092(8) Uani 1 1 d .
H54A H 0.4429 0.1477 0.3673 0.138 Uiso 1 1 calc R
H54B H 0.4365 0.1781 0.2889 0.138 Uiso 1 1 calc R
H54C H 0.4095 0.1505 0.3014 0.138 Uiso 1 1 calc R
C19 C 0.5025(5) 0.3549(5) 0.3311(14) 0.051(5) Uani 1 1 d .
O23 O 0.4337(3) 0.2084(3) 0.6026(13) 0.067(4) Uani 1 1 d .
O24 O 0.6851(3) 0.2275(3) 0.6685(9) 0.042(3) Uani 1 1 d .
C59 C 0.6185(4) 0.3957(4) 0.8966(13) 0.038(3) Uani 1 1 d .
H59A H 0.6113 0.3856 0.9653 0.057 Uiso 1 1 calc R
H59B H 0.6074 0.4164 0.8865 0.057 Uiso 1 1 calc R
H59C H 0.6420 0.3993 0.8996 0.057 Uiso 1 1 calc R
C61 C 0.5459(5) 0.1140(4) 0.7846(17) 0.053(5) Uani 1 1 d .
C60 C 0.5265(4) 0.1410(5) 0.7767(15) 0.048(5) Uani 1 1 d .
H60 H 0.5038 0.1383 0.7839 0.057 Uiso 1 1 calc R
C62 C 0.5337(5) 0.0792(5) 0.799(3) 0.094(10) Uani 1 1 d .
H62A H 0.5522 0.0647 0.8103 0.141 Uiso 1 1 calc R
H62B H 0.5218 0.0725 0.7333 0.141 Uiso 1 1 calc R
H62C H 0.5193 0.0781 0.8630 0.141 Uiso 1 1 calc R
C63 C 0.6592(8) 0.1925(6) 1.132(2) 0.115(11) Uani 1 1 d .
H63A H 0.6642 0.1907 1.2106 0.173 Uiso 1 1 calc R
H63B H 0.6767 0.1827 1.0892 0.173 Uiso 1 1 calc R
H63C H 0.6388 0.1813 1.1167 0.173 Uiso 1 1 calc R
C64 C 0.6952(5) 0.1402(6) 0.436(2) 0.077(7) Uani 1 1 d .
H64A H 0.6944 0.1197 0.4764 0.115 Uiso 1 1 calc R
H64B H 0.7123 0.1539 0.4668 0.115 Uiso 1 1 calc R
H64C H 0.6996 0.1360 0.3586 0.115 Uiso 1 1 calc R
C69 C 0.6046(6) 0.3420(5) 0.2317(15) 0.071(4) Uani 1 1 d .
H69A H 0.6027 0.3184 0.2363 0.106 Uiso 1 1 calc R
H69B H 0.6055 0.3486 0.1544 0.106 Uiso 1 1 calc R
H69C H 0.5859 0.3522 0.2669 0.106 Uiso 1 1 calc R
C66 C 0.6400(6) 0.3909(5) 0.2794(16) 0.071(7) Uani 1 1 d .
H66A H 0.6236 0.4018 0.3241 0.106 Uiso 1 1 calc R
H66B H 0.6374 0.3972 0.2024 0.106 Uiso 1 1 calc R
H66C H 0.6617 0.3972 0.3049 0.106 Uiso 1 1 calc R
C67 C 0.6675(6) 0.3354(5) 0.2332(15) 0.071(4) Uani 1 1 d .
H67A H 0.6873 0.3470 0.2539 0.106 Uiso 1 1 calc R
H67B H 0.6651 0.3357 0.1533 0.106 Uiso 1 1 calc R
H67C H 0.6690 0.3129 0.2585 0.106 Uiso 1 1 calc R
C68 C 0.6359(6) 0.3530(6) 0.2904(15) 0.071(4) Uani 1 1 d .
C73 C 0.5466(9) 0.1838(7) 0.057(2) 0.129(7) Uani 1 1 d .
H73A H 0.5594 0.1991 0.1005 0.193 Uiso 1 1 calc R
H73B H 0.5286 0.1953 0.0222 0.193 Uiso 1 1 calc R
H73C H 0.5604 0.1741 0.0005 0.193 Uiso 1 1 calc R
C74 C 0.5341(10) 0.1587(8) 0.128(2) 0.129(7) Uani 1 1 d .
C72 C 0.7400(5) 0.3284(6) 0.7219(19) 0.081(5) Uani 1 1 d .
H72A H 0.7588 0.3321 0.7694 0.122 Uiso 1 1 calc R
H72B H 0.7322 0.3492 0.6934 0.122 Uiso 1 1 calc R
H72C H 0.7462 0.3144 0.6607 0.122 Uiso 1 1 calc R
C75 C 0.5579(8) 0.1274(7) 0.153(2) 0.129(7) Uani 1 1 d .
H75A H 0.5557 0.1210 0.2297 0.193 Uiso 1 1 calc R
H75B H 0.5804 0.1335 0.1381 0.193 Uiso 1 1 calc R
H75C H 0.5517 0.1093 0.1052 0.193 Uiso 1 1 calc R
C76 C 0.5068(9) 0.1425(7) 0.075(2) 0.129(7) Uani 1 1 d .
H76A H 0.4997 0.1241 0.1198 0.193 Uiso 1 1 calc R
H76B H 0.5135 0.1346 0.0023 0.193 Uiso 1 1 calc R
H76C H 0.4888 0.1578 0.0662 0.193 Uiso 1 1 calc R
Cl1 Cl 0.5436(2) 0.4657(3) 0.5114(10) 0.142(4) Uani 1 1 d .
O32 O 0.5591(3) 0.5463(3) 0.2447(13) 0.066(4) Uani 1 1 d .
O26 O 0.4253(3) 0.3920(3) 0.4805(11) 0.063(4) Uani 1 1 d .
O27 O 0.3559(3) 0.2831(4) 0.5352(13) 0.072(4) Uani 1 1 d .
O29 O 0.5558(8) 0.4730(9) 0.235(5) 0.36(3) Uani 1 1 d .
C80 C 0.7014(7) 0.3316(7) 0.893(3) 0.114(10) Uiso 1 1 d .
H80A H 0.6806 0.3421 0.8782 0.171 Uiso 1 1 calc R
H80B H 0.7179 0.3481 0.9077 0.171 Uiso 1 1 calc R
H80C H 0.6993 0.3173 0.9568 0.171 Uiso 1 1 calc R
C84 C 0.4875(7) 0.2568(7) 1.010(2) 0.100(5) Uani 1 1 d .
H84A H 0.4995 0.2756 1.0374 0.151 Uiso 1 1 calc R
H84B H 0.4970 0.2494 0.9410 0.151 Uiso 1 1 calc R
H84C H 0.4888 0.2393 1.0646 0.151 Uiso 1 1 calc R
C81 C 0.4518(7) 0.2662(7) 0.992(2) 0.100(5) Uani 1 1 d D
C82 C 0.4311(7) 0.2510(7) 1.068(2) 0.100(5) Uani 1 1 d .
H82A H 0.4343 0.2275 1.0650 0.151 Uiso 1 1 calc R
H82B H 0.4086 0.2561 1.0500 0.151 Uiso 1 1 calc R
H82C H 0.4360 0.2588 1.1421 0.151 Uiso 1 1 calc R
C83 C 0.4495(7) 0.3048(6) 1.004(2) 0.100(5) Uani 1 1 d D
H83A H 0.4288 0.3124 0.9739 0.151 Uiso 1 1 calc R
H83B H 0.4673 0.3150 0.9638 0.151 Uiso 1 1 calc R
H83C H 0.4508 0.3108 1.0818 0.151 Uiso 1 1 calc R
O50 O 0.5000 0.0000 0.629(4) 0.183(19) Uani 1 2 d S
O51 O 0.7024(4) 0.1092(4) 0.7214(14) 0.090(5) Uani 1 1 d .
O52 O 0.5483(5) 0.0433(4) 0.502(2) 0.129(9) Uani 1 1 d .

loop_
_atom_site_aniso_label
_atom_site_aniso_U_11
_atom_site_aniso_U_22
_atom_site_aniso_U_33
_atom_site_aniso_U_23
_atom_site_aniso_U_13
_atom_site_aniso_U_12
Ho3 0.0353(4) 0.0417(4) 0.0201(3) 0.0053(3) -0.0021(3) 0.0024(3)
Ho1 0.0313(4) 0.0327(4) 0.0229(3) 0.0046(3) -0.0004(3) 0.0006(3)
Ho2 0.0329(4) 0.0369(4) 0.0307(4) 0.0024(3) 0.0001(3) 0.0006(3)
Ho4 0.0321(4) 0.0368(4) 0.0247(4) 0.0036(3) -0.0034(3) -0.0025(3)
Ho5 0.0407(5) 0.0372(4) 0.0324(4) 0.0007(3) -0.0009(3) -0.0019(4)
O19 0.046(7) 0.033(6) 0.022(5) 0.003(4) -0.002(5) 0.000(5)
O9 0.029(6) 0.052(7) 0.020(5) 0.008(5) 0.003(5) -0.010(5)
O4 0.041(6) 0.032(6) 0.031(6) 0.000(5) 0.003(5) -0.005(5)
O7 0.029(6) 0.048(6) 0.025(5) -0.001(5) 0.008(5) 0.002(5)
O8 0.031(6) 0.049(7) 0.022(5) 0.008(5) -0.010(5) -0.002(5)
N3 0.049(6) 0.022(5) 0.027(5) 0.003(4) -0.002(4) 0.002(4)
O13 0.049(7) 0.052(7) 0.027(6) 0.000(5) 0.017(5) -0.011(6)
O17 0.037(7) 0.072(9) 0.024(6) 0.003(6) 0.012(5) -0.004(6)
O10 0.054(7) 0.033(6) 0.027(6) -0.008(5) -0.003(5) -0.001(6)
O3 0.045(7) 0.039(6) 0.026(6) 0.005(5) 0.005(5) -0.005(5)
O20 0.037(6) 0.038(6) 0.025(6) -0.004(5) 0.000(5) -0.003(5)
O11 0.034(6) 0.069(8) 0.021(6) 0.006(5) -0.002(5) -0.004(6)
O2 0.047(7) 0.049(7) 0.018(5) 0.011(5) 0.003(5) -0.007(6)
C35 0.031(8) 0.042(9) 0.026(8) 0.006(7) -0.018(7) -0.008(7)
C32 0.029(8) 0.030(8) 0.029(8) 0.000(7) 0.000(7) 0.000(7)
C37 0.029(8) 0.037(9) 0.016(7) 0.002(7) 0.010(6) -0.002(7)
C33 0.032(9) 0.032(9) 0.032(8) 0.000(7) 0.000(7) 0.000(7)
O12 0.044(7) 0.056(7) 0.027(6) -0.005(6) 0.001(6) -0.008(6)
O18 0.036(7) 0.053(8) 0.066(9) 0.025(7) 0.008(6) 0.012(6)
C58 0.043(10) 0.043(10) 0.014(7) 0.008(7) -0.010(7) 0.011(8)
O31 0.106(13) 0.086(11) 0.040(8) -0.019(8) 0.010(8) -0.040(10)
O5 0.047(8) 0.062(9) 0.052(8) -0.003(7) -0.009(6) 0.011(7)
C16 0.015(7) 0.036(9) 0.021(7) 0.002(6) 0.001(6) -0.011(6)
N8 0.039(5) 0.054(6) 0.026(5) 0.018(5) -0.005(4) -0.004(5)
C24 0.040(7) 0.051(7) 0.023(6) -0.004(6) 0.002(5) -0.011(6)
O16 0.047(7) 0.067(8) 0.025(6) 0.007(6) -0.005(5) 0.011(6)
O1 0.056(7) 0.014(6) 0.063(8) 0.010(5) -0.001(7) -0.002(5)
C12 0.033(9) 0.038(9) 0.018(7) 0.009(7) 0.001(6) -0.002(7)
C28 0.035(9) 0.044(10) 0.017(8) 0.008(7) 0.002(7) -0.007(7)
C17 0.014(6) 0.038(8) 0.022(7) 0.002(7) 0.006(6) 0.003(6)
N7 0.039(5) 0.054(6) 0.026(5) 0.018(5) -0.005(4) -0.004(5)
O22 0.081(9) 0.049(8) 0.025(6) -0.009(6) 0.013(6) 0.001(7)
O15 0.054(8) 0.071(9) 0.025(6) -0.012(6) -0.008(6) 0.016(6)
O14 0.098(11) 0.060(9) 0.037(7) 0.006(6) 0.012(7) -0.025(8)
N4 0.049(6) 0.022(5) 0.027(5) 0.003(4) -0.002(4) 0.002(4)
C34 0.040(9) 0.057(11) 0.020(7) 0.016(8) 0.007(7) -0.012(8)
N6 0.052(10) 0.040(9) 0.054(10) -0.010(7) 0.000(8) -0.003(8)
O21 0.036(7) 0.097(11) 0.070(10) 0.006(8) 0.008(7) 0.002(7)
C15 0.044(10) 0.040(9) 0.035(9) 0.019(8) -0.010(8) 0.002(8)
C46 0.076(14) 0.029(9) 0.029(9) 0.006(7) 0.017(9) 0.010(9)
C40 0.043(11) 0.048(12) 0.092(16) 0.031(11) -0.004(11) -0.001(9)
C18 0.034(9) 0.035(9) 0.030(8) 0.022(7) -0.005(7) -0.001(7)
C14 0.052(11) 0.048(11) 0.027(9) 0.002(7) 0.016(8) -0.013(9)
C38 0.033(6) 0.043(7) 0.027(6) 0.005(5) -0.009(5) 0.001(5)
N2 0.056(9) 0.034(8) 0.023(7) 0.007(6) -0.006(6) -0.006(7)
C13 0.047(10) 0.026(8) 0.029(8) 0.015(7) 0.000(8) -0.003(7)
C27 0.065(13) 0.044(11) 0.036(10) 0.011(8) -0.010(9) 0.013(10)
N5 0.039(9) 0.048(10) 0.086(13) 0.011(9) 0.016(9) -0.002(8)
C8 0.011(7) 0.034(9) 0.064(11) -0.027(8) 0.007(7) -0.002(6)
N1 0.061(10) 0.032(8) 0.029(7) -0.010(6) 0.007(7) 0.001(7)
C22 0.027(8) 0.062(11) 0.046(10) 0.024(9) -0.024(8) 0.001(8)
C51 0.064(13) 0.022(9) 0.069(14) -0.001(9) -0.024(11) -0.010(9)
C6 0.040(10) 0.042(11) 0.054(12) 0.003(9) -0.009(8) 0.009(8)
C43 0.074(12) 0.113(15) 0.056(10) 0.031(10) -0.012(8) 0.000(10)
C20 0.063(12) 0.008(7) 0.085(15) 0.014(8) 0.021(11) 0.003(7)
C56 0.016(9) 0.098(16) 0.087(17) -0.046(14) 0.011(10) -0.025(9)
C2 0.021(6) 0.047(7) 0.049(7) 0.005(6) 0.018(5) 0.002(5)
C3 0.033(6) 0.043(7) 0.027(6) 0.005(5) -0.009(5) 0.001(5)
C4 0.033(9) 0.041(10) 0.058(12) 0.018(9) -0.019(8) -0.012(7)
C50 0.048(11) 0.018(8) 0.069(13) 0.011(8) 0.024(10) 0.009(8)
C21 0.044(10) 0.030(9) 0.028(8) 0.013(7) 0.005(7) 0.000(7)
C39 0.043(10) 0.057(11) 0.011(7) 0.012(7) -0.004(7) 0.008(9)
C52 0.049(12) 0.104(19) 0.091(17) -0.052(16) -0.014(13) -0.006(12)
C41 0.060(12) 0.046(11) 0.035(10) 0.019(9) -0.014(9) -0.019(9)
C36 0.047(11) 0.037(10) 0.049(11) 0.019(8) 0.006(9) 0.016(8)
C11 0.027(8) 0.061(11) 0.018(7) -0.007(7) 0.013(6) -0.028(8)
C55 0.087(16) 0.070(15) 0.038(11) -0.007(11) -0.013(11) 0.012(12)
C48 0.067(15) 0.16(3) 0.044(13) -0.030(15) 0.003(12) 0.040(16)
O25 0.070(10) 0.082(11) 0.067(10) -0.011(8) -0.001(8) -0.004(8)
C42 0.031(9) 0.057(11) 0.039(11) 0.003(9) 0.001(8) 0.000(8)
C9 0.031(9) 0.031(9) 0.048(11) -0.001(8) 0.014(8) -0.003(7)
C5 0.062(13) 0.090(17) 0.048(12) 0.019(11) -0.022(11) 0.003(12)
C26 0.093(17) 0.053(13) 0.032(10) 0.018(9) -0.003(11) -0.036(12)
C10 0.070(13) 0.064(13) 0.029(9) -0.028(9) 0.013(9) 0.003(10)
C30 0.061(7) 0.060(7) 0.030(5) 0.011(5) 0.015(5) 0.023(6)
C45 0.13(2) 0.12(2) 0.11(2) -0.01(2) -0.09(2) 0.05(2)
C47 0.063(13) 0.064(12) 0.036(10) -0.002(10) -0.003(10) 0.010(10)
C7 0.021(6) 0.047(7) 0.049(7) 0.005(6) 0.018(5) 0.002(5)
C53 0.097(18) 0.075(16) 0.056(14) -0.006(12) 0.002(13) -0.034(14)
C25 0.10(2) 0.053(14) 0.12(2) 0.004(15) 0.014(18) -0.015(13)
C49 0.080(16) 0.11(2) 0.043(12) -0.033(13) -0.010(12) 0.010(14)
C29 0.061(7) 0.060(7) 0.030(5) 0.011(5) 0.015(5) 0.023(6)
C31 0.061(7) 0.060(7) 0.030(5) 0.011(5) 0.015(5) 0.023(6)
C54 0.090(19) 0.12(2) 0.062(16) -0.023(16) -0.030(14) -0.005(17)
C19 0.059(12) 0.069(13) 0.024(9) -0.005(9) -0.029(8) 0.011(10)
O23 0.060(8) 0.078(10) 0.062(9) -0.019(9) 0.002(8) -0.009(7)
O24 0.039(7) 0.069(9) 0.017(5) 0.003(6) 0.000(5) 0.000(6)
C59 0.040(7) 0.051(7) 0.023(6) -0.004(6) 0.002(5) -0.011(6)
C61 0.059(13) 0.038(10) 0.060(13) -0.005(9) -0.019(10) 0.007(9)
C60 0.040(10) 0.056(12) 0.047(11) 0.021(9) 0.005(8) 0.006(9)
C62 0.039(12) 0.060(14) 0.18(3) 0.047(17) -0.008(15) -0.018(10)
C63 0.23(3) 0.069(16) 0.045(14) 0.029(12) -0.011(18) 0.059(19)
C64 0.062(14) 0.075(16) 0.093(19) 0.000(14) 0.020(13) 0.007(12)
C69 0.109(11) 0.081(9) 0.021(6) 0.004(6) 0.016(6) -0.029(8)
C66 0.107(18) 0.066(14) 0.039(11) 0.008(10) 0.002(11) -0.046(13)
C67 0.109(11) 0.081(9) 0.021(6) 0.004(6) 0.016(6) -0.029(8)
C68 0.109(11) 0.081(9) 0.021(6) 0.004(6) 0.016(6) -0.029(8)
C73 0.216(19) 0.103(11) 0.067(10) -0.037(9) 0.050(11) -0.077(12)
C74 0.216(19) 0.103(11) 0.067(10) -0.037(9) 0.050(11) -0.077(12)
C72 0.074(12) 0.113(15) 0.056(10) 0.031(10) -0.012(8) 0.000(10)
C75 0.216(19) 0.103(11) 0.067(10) -0.037(9) 0.050(11) -0.077(12)
C76 0.216(19) 0.103(11) 0.067(10) -0.037(9) 0.050(11) -0.077(12)
Cl1 0.109(6) 0.146(8) 0.171(10) -0.002(7) -0.029(6) 0.006(6)
O32 0.048(8) 0.071(9) 0.080(10) -0.010(8) 0.007(8) 0.004(7)
O26 0.058(8) 0.076(10) 0.056(9) 0.025(7) -0.005(7) 0.014(7)
O27 0.056(9) 0.082(10) 0.078(10) -0.007(9) -0.019(8) -0.011(8)
O29 0.16(3) 0.23(4) 0.69(10) -0.19(5) 0.11(5) 0.06(3)
C84 0.100(10) 0.146(13) 0.055(8) 0.000(9) 0.002(7) -0.030(11)
C81 0.100(10) 0.146(13) 0.055(8) 0.000(9) 0.002(7) -0.030(11)
C82 0.100(10) 0.146(13) 0.055(8) 0.000(9) 0.002(7) -0.030(11)
C83 0.100(10) 0.146(13) 0.055(8) 0.000(9) 0.002(7) -0.030(11)
O50 0.068(16) 0.037(13) 0.45(6) 0.000 0.000 0.023(13)
O51 0.104(13) 0.080(11) 0.086(12) 0.004(9) 0.014(10) 0.039(10)
O52 0.103(14) 0.037(9) 0.25(3) 0.037(13) -0.006(16) 0.000(9)

loop_
_atom_type_symbol
_atom_type_description
_atom_type_scat_dispersion_real
_atom_type_scat_dispersion_imag
_atom_type_scat_source
C C 0.0033 0.0016 'International Tables Vol C Tables 4.2.6.8 and 6.1.1.4'
H H 0.0000 0.0000 'International Tables Vol C Tables 4.2.6.8 and 6.1.1.4'
N N 0.0061 0.0033 'International Tables Vol C Tables 4.2.6.8 and 6.1.1.4'
O O 0.0106 0.0060 'International Tables Vol C Tables 4.2.6.8 and 6.1.1.4'
Cl Cl 0.1484 0.1585 'International Tables Vol C Tables 4.2.6.8 and 6.1.1.4'
Ho Ho -0.2175 4.6783 'International Tables Vol C Tables 4.2.6.8 and 6.1.1.4'

loop_
_geom_angle_atom_site_label_1
_geom_angle_atom_site_label_2
_geom_angle_atom_site_label_3
_geom_angle
O16 Ho3 O12 94.7(4)
O16 Ho3 O3 86.9(4)
O12 Ho3 O3 143.9(4)
O16 Ho3 O19 142.9(4)
O12 Ho3 O19 78.2(4)
O3 Ho3 O19 79.1(4)
O16 Ho3 O24 129.2(4)
O12 Ho3 O24 76.1(4)
O3 Ho3 O24 129.1(4)
O19 Ho3 O24 84.8(4)
O16 Ho3 O7 81.9(4)
O12 Ho3 O7 72.4(4)
O3 Ho3 O7 72.1(4)
O19 Ho3 O7 61.2(4)
O24 Ho3 O7 137.4(4)
O16 Ho3 O15 54.3(4)
O12 Ho3 O15 88.5(4)
O3 Ho3 O15 120.4(4)
O19 Ho3 O15 158.3(4)
O24 Ho3 O15 75.3(4)
O7 Ho3 O15 130.8(4)
O16 Ho3 N8 102.8(4)
O12 Ho3 N8 141.0(4)
O3 Ho3 N8 72.6(4)
O19 Ho3 N8 105.4(4)
O24 Ho3 N8 65.7(4)
O7 Ho3 N8 144.0(4)
O15 Ho3 N8 74.6(4)
O16 Ho3 C46 27.5(5)
O12 Ho3 C46 90.5(5)
O3 Ho3 C46 105.8(5)
O19 Ho3 C46 165.2(4)
O24 Ho3 C46 101.8(5)
O7 Ho3 C46 106.5(5)
O15 Ho3 C46 26.9(5)
N8 Ho3 C46 89.4(5)
O16 Ho3 Ho1 107.3(3)
O12 Ho3 Ho1 102.5(3)
O3 Ho3 Ho1 43.7(3)
O19 Ho3 Ho1 41.9(3)
O24 Ho3 Ho1 123.6(3)
O7 Ho3 Ho1 41.5(3)
O15 Ho3 Ho1 159.8(3)
N8 Ho3 Ho1 105.1(3)
C46 Ho3 Ho1 134.5(4)
O16 Ho3 Ho4 111.2(3)
O12 Ho3 Ho4 43.6(3)
O3 Ho3 Ho4 102.5(3)
O19 Ho3 Ho4 41.4(2)
O24 Ho3 Ho4 96.0(3)
O7 Ho3 Ho4 41.5(2)
O15 Ho3 Ho4 131.3(3)
N8 Ho3 Ho4 145.4(3)
C46 Ho3 Ho4 124.0(3)
Ho1 Ho3 Ho4 59.31(2)
O20 Ho1 O8 76.9(4)
O20 Ho1 O7 79.9(3)
O8 Ho1 O7 150.1(4)
O20 Ho1 O19 134.6(4)
O8 Ho1 O19 125.9(3)
O7 Ho1 O19 62.3(3)
O20 Ho1 O4 72.9(4)
O8 Ho1 O4 62.8(4)
O7 Ho1 O4 126.9(3)
O19 Ho1 O4 150.4(4)
O20 Ho1 O9 76.3(4)
O8 Ho1 O9 79.2(4)
O7 Ho1 O9 77.2(4)
O19 Ho1 O9 71.7(3)
O4 Ho1 O9 135.2(4)
O20 Ho1 O2 144.0(4)
O8 Ho1 O2 73.3(4)
O7 Ho1 O2 134.3(4)
O19 Ho1 O2 80.4(4)
O4 Ho1 O2 75.7(4)
O9 Ho1 O2 116.6(3)
O20 Ho1 O3 115.8(4)
O8 Ho1 O3 136.0(4)
O7 Ho1 O3 71.7(4)
O19 Ho1 O3 76.8(3)
O4 Ho1 O3 80.4(4)
O9 Ho1 O3 143.3(3)
O2 Ho1 O3 75.1(3)
O20 Ho1 Ho5 103.5(3)
O8 Ho1 Ho5 43.7(3)
O7 Ho1 Ho5 164.0(3)
O19 Ho1 Ho5 119.9(2)
O4 Ho1 Ho5 42.8(2)
O9 Ho1 Ho5 118.7(2)
O2 Ho1 Ho5 40.4(3)
O3 Ho1 Ho5 93.0(3)
O20 Ho1 Ho3 120.0(3)
O8 Ho1 Ho3 163.0(3)
O7 Ho1 Ho3 43.3(2)
O19 Ho1 Ho3 41.7(2)
O4 Ho1 Ho3 121.3(3)
O9 Ho1 Ho3 102.1(2)
O2 Ho1 Ho3 91.3(3)
O3 Ho1 Ho3 41.3(2)
Ho5 Ho1 Ho3 126.09(3)
O20 Ho1 Ho4 92.0(3)
O8 Ho1 Ho4 119.2(3)
O7 Ho1 Ho4 43.0(3)
O19 Ho1 Ho4 43.2(2)
O4 Ho1 Ho4 164.2(2)
O9 Ho1 Ho4 40.6(2)
O2 Ho1 Ho4 120.1(3)
O3 Ho1 Ho4 102.9(2)
Ho5 Ho1 Ho4 150.34(3)
Ho3 Ho1 Ho4 61.98(2)
O20 Ho1 Ho2 41.5(2)
O8 Ho1 Ho2 43.7(3)
O7 Ho1 Ho2 120.4(2)
O19 Ho1 Ho2 165.1(2)
O4 Ho1 Ho2 41.9(3)
O9 Ho1 Ho2 94.2(2)
O2 Ho1 Ho2 102.6(3)
O3 Ho1 Ho2 118.1(2)
Ho5 Ho1 Ho2 62.17(2)
Ho3 Ho1 Ho2 151.16(3)
Ho4 Ho1 Ho2 127.05(3)
O17 Ho2 O20 74.3(4)
O17 Ho2 O4 85.0(4)
O20 Ho2 O4 71.2(4)
O17 Ho2 O5 140.4(4)
O20 Ho2 O5 122.7(4)
O4 Ho2 O5 132.9(4)
O17 Ho2 O21 70.8(5)
O20 Ho2 O21 123.2(5)
O4 Ho2 O21 144.7(4)
O5 Ho2 O21 70.3(5)
O17 Ho2 O8 138.2(4)
O20 Ho2 O8 73.0(3)
O4 Ho2 O8 60.1(3)
O5 Ho2 O8 80.2(4)
O21 Ho2 O8 150.6(4)
O17 Ho2 N2 95.2(4)
O20 Ho2 N2 70.2(4)
O4 Ho2 N2 139.7(4)
O5 Ho2 N2 64.3(4)
O21 Ho2 N2 70.0(5)
O8 Ho2 N2 97.6(4)
O17 Ho2 O23 82.0(5)
O20 Ho2 O23 146.8(4)
O4 Ho2 O23 84.1(4)
O5 Ho2 O23 90.3(5)
O21 Ho2 O23 67.6(5)
O8 Ho2 O23 113.6(4)
N2 Ho2 O23 136.0(5)
O17 Ho2 O18 128.2(4)
O20 Ho2 O18 135.6(3)
O4 Ho2 O18 73.6(3)
O5 Ho2 O18 67.5(4)
O21 Ho2 O18 101.1(5)
O8 Ho2 O18 66.3(3)
N2 Ho2 O18 131.1(4)
O23 Ho2 O18 49.9(4)
O17 Ho2 C50 107.9(5)
O20 Ho2 C50 152.6(4)
O4 Ho2 C50 81.7(4)
O5 Ho2 C50 73.7(5)
O21 Ho2 C50 81.7(5)
O8 Ho2 C50 90.3(4)
N2 Ho2 C50 135.0(5)
O23 Ho2 C50 26.4(5)
O18 Ho2 C50 24.2(4)
O17 Ho2 Ho1 98.1(3)
O20 Ho2 Ho1 40.2(2)
O4 Ho2 Ho1 41.1(2)
O5 Ho2 Ho1 117.8(3)
O21 Ho2 Ho1 163.3(4)
O8 Ho2 Ho1 40.6(2)
N2 Ho2 Ho1 99.6(3)
O23 Ho2 Ho1 124.4(3)
O18 Ho2 Ho1 95.5(2)
C50 Ho2 Ho1 114.1(3)
O17 Ho2 Ho5 121.2(3)
O20 Ho2 Ho5 98.2(2)
O4 Ho2 Ho5 40.2(2)
O5 Ho2 Ho5 93.3(3)
O21 Ho2 Ho5 138.2(4)
O8 Ho2 Ho5 41.4(2)
N2 Ho2 Ho5 137.9(3)
O23 Ho2 Ho5 74.5(3)
O18 Ho2 Ho5 38.2(2)
C50 Ho2 Ho5 56.6(3)
Ho1 Ho2 Ho5 58.10(2)
O9 Ho4 O14 82.7(4)
O9 Ho4 O7 76.5(3)
O14 Ho4 O7 135.3(4)
O9 Ho4 O10 129.0(4)
O14 Ho4 O10 137.6(4)
O7 Ho4 O10 84.4(4)
O9 Ho4 O19 71.3(4)
O14 Ho4 O19 75.9(4)
O7 Ho4 O19 60.1(3)
O10 Ho4 O19 135.3(3)
O9 Ho4 O11 156.2(3)
O14 Ho4 O11 73.5(4)
O7 Ho4 O11 121.2(4)
O10 Ho4 O11 72.0(4)
O19 Ho4 O11 102.5(4)
O9 Ho4 O13 88.7(4)
O14 Ho4 O13 54.2(4)
O7 Ho4 O13 159.6(4)
O10 Ho4 O13 94.5(4)
O19 Ho4 O13 128.4(3)
O11 Ho4 O13 77.3(4)
O9 Ho4 O12 139.3(4)
O14 Ho4 O12 106.9(5)
O7 Ho4 O12 69.0(4)
O10 Ho4 O12 69.1(4)
O19 Ho4 O12 73.0(3)
O11 Ho4 O12 52.3(4)
O13 Ho4 O12 129.5(4)
O9 Ho4 N3 71.2(4)
O14 Ho4 N3 115.9(5)
O7 Ho4 N3 94.2(4)
O10 Ho4 N3 63.5(4)
O19 Ho4 N3 138.5(4)
O11 Ho4 N3 119.0(4)
O13 Ho4 N3 67.4(4)
O12 Ho4 N3 131.0(4)
O9 Ho4 C41 83.0(4)
O14 Ho4 C41 27.5(5)
O7 Ho4 C41 156.3(4)
O10 Ho4 C41 118.3(4)
O19 Ho4 C41 102.1(5)
O11 Ho4 C41 75.8(4)
O13 Ho4 C41 26.8(4)
O12 Ho4 C41 123.5(5)
N3 Ho4 C41 90.4(5)
O9 Ho4 C42 160.9(4)
O14 Ho4 C42 91.8(5)
O7 Ho4 C42 95.3(4)
O10 Ho4 C42 65.9(4)
O19 Ho4 C42 89.7(4)
O11 Ho4 C42 25.9(4)
O13 Ho4 C42 102.9(5)
O12 Ho4 C42 26.6(4)
N3 Ho4 C42 127.1(5)
C41 Ho4 C42 100.4(5)
O9 Ho4 Ho1 41.6(3)
O14 Ho4 Ho1 99.9(3)
O7 Ho4 Ho1 41.1(3)
O10 Ho4 Ho1 122.5(3)
O19 Ho4 Ho1 41.7(3)
O11 Ho4 Ho1 142.7(3)
O13 Ho4 Ho1 129.2(3)
O12 Ho4 Ho1 97.8(3)
N3 Ho4 Ho1 97.2(3)
C41 Ho4 Ho1 115.2(3)
C42 Ho4 Ho1 122.7(4)
O18 Ho5 O2 147.0(4)
O18 Ho5 O22 102.1(5)
O2 Ho5 O22 80.7(4)
O18 Ho5 O4 81.9(4)
O2 Ho5 O4 77.3(4)
O22 Ho5 O4 143.3(4)
O18 Ho5 O1 73.6(4)
O2 Ho5 O1 128.7(4)
O22 Ho5 O1 131.7(4)
O4 Ho5 O1 84.8(4)
O18 Ho5 O31 91.3(6)
O2 Ho5 O31 115.7(5)
O22 Ho5 O31 55.2(5)
O4 Ho5 O31 161.3(4)
O1 Ho5 O31 76.6(5)
O18 Ho5 O8 74.0(4)
O2 Ho5 O8 73.6(4)
O22 Ho5 O8 84.8(4)
O4 Ho5 O8 60.9(3)
O1 Ho5 O8 135.3(4)
O31 Ho5 O8 133.8(5)
O18 Ho5 N6 137.4(4)
O2 Ho5 N6 72.9(4)
O22 Ho5 N6 98.1(5)
O4 Ho5 N6 103.1(4)
O1 Ho5 N6 65.0(4)
O31 Ho5 N6 70.4(5)
O8 Ho5 N6 145.5(4)
O18 Ho5 C55 100.2(6)
O2 Ho5 C55 96.3(6)
O22 Ho5 C55 26.6(5)
O4 Ho5 C55 169.8(6)
O1 Ho5 C55 105.4(6)
O31 Ho5 C55 28.8(5)
O8 Ho5 C55 109.9(5)
N6 Ho5 C55 82.2(6)
O18 Ho5 Ho1 105.8(4)
O2 Ho5 Ho1 43.0(3)
O22 Ho5 Ho1 103.4(3)
O4 Ho5 Ho1 42.1(2)
O1 Ho5 Ho1 124.4(3)
O31 Ho5 Ho1 155.7(4)
O8 Ho5 Ho1 41.5(2)
N6 Ho5 Ho1 105.3(3)
C55 Ho5 Ho1 128.3(5)
O18 Ho5 Ho2 47.1(4)
O2 Ho5 Ho2 102.6(3)
O22 Ho5 Ho2 119.7(3)
O4 Ho5 Ho2 40.4(3)
O1 Ho5 Ho2 92.9(3)
O31 Ho5 Ho2 138.1(4)
O8 Ho5 Ho2 42.4(3)
N6 Ho5 Ho2 141.1(4)
C55 Ho5 Ho2 136.2(4)
Ho1 Ho5 Ho2 59.72(2)
C33 O19 Ho3 126.5(8)
C33 O19 Ho1 110.8(8)
Ho3 O19 Ho1 96.4(4)
C33 O19 Ho4 122.3(8)
Ho3 O19 Ho4 98.7(4)
Ho1 O19 Ho4 95.1(4)
C16 O9 Ho4 133.0(9)
C16 O9 Ho1 126.7(8)
Ho4 O9 Ho1 97.9(4)
C34 O4 Ho1 111.5(9)
C34 O4 Ho5 129.0(9)
Ho1 O4 Ho5 95.1(4)
C34 O4 Ho2 118.5(9)
Ho1 O4 Ho2 97.0(4)
Ho5 O4 Ho2 99.4(4)
C14 O7 Ho1 111.6(9)
C14 O7 Ho3 115.8(9)
Ho1 O7 Ho3 95.2(4)
C14 O7 Ho4 133.6(9)
Ho1 O7 Ho4 95.9(4)
Ho3 O7 Ho4 97.1(3)
C15 O8 Ho1 113.8(9)
C15 O8 Ho5 115.6(9)
Ho1 O8 Ho5 94.8(4)
C15 O8 Ho2 133.1(9)
Ho1 O8 Ho2 95.7(4)
Ho5 O8 Ho2 96.2(4)
C4 N3 N4 113.4(14)
C4 N3 Ho4 130.0(12)
N4 N3 Ho4 114.8(9)
C41 O13 Ho4 94.1(9)
C56 O17 Ho2 143.9(14)
C24 O10 Ho4 124.4(10)
C37 O3 Ho3 136.4(10)
C37 O3 Ho1 125.8(9)
Ho3 O3 Ho1 95.0(4)
C13 O20 Ho1 129.6(9)
C13 O20 Ho2 132.0(9)
Ho1 O20 Ho2 98.3(4)
C42 O11 Ho4 97.6(10)
C58 O2 Ho5 137.3(10)
C58 O2 Ho1 125.2(10)
Ho5 O2 Ho1 96.6(4)
C60 C35 C37 122.8(15)
C60 C35 C34 118.8(14)
C37 C35 C34 118.4(13)
C58 C32 C31 120.1(15)
C58 C32 C33 119.8(14)
C31 C32 C33 120.0(15)
O3 C37 C3 123.8(13)
O3 C37 C35 120.7(13)
C3 C37 C35 115.4(13)
O19 C33 C32 116.1(12)
C42 O12 Ho3 151.3(11)
C42 O12 Ho4 93.7(10)
Ho3 O12 Ho4 97.0(4)
C50 O18 Ho5 130.2(11)
C50 O18 Ho2 93.5(11)
Ho5 O18 Ho2 94.7(5)
O2 C58 C32 122.0(14)
O2 C58 C28 120.9(15)
C32 C58 C28 116.9(14)
C55 O31 Ho5 91.2(11)
C6 O5 Ho2 120.6(12)
O9 C16 C21 125.3(13)
O9 C16 C17 116.9(13)
C21 C16 C17 117.7(13)
C38 N8 N7 114.9(14)
C38 N8 Ho3 132.1(11)
N7 N8 Ho3 112.4(10)
O10 C24 N4 119.5(15)
O10 C24 C59 123.6(16)
N4 C24 C59 116.7(16)
C46 O16 Ho3 95.3(10)
C26 O1 Ho5 119.6(12)
C13 C12 C11 119.1(14)
C13 C12 C14 123.0(14)
C11 C12 C14 117.9(14)
C29 C28 C27 117.2(17)
C29 C28 C58 119.5(16)
C27 C28 C58 122.9(15)
C18 C17 C16 118.8(13)
C18 C17 C15 120.1(14)
C16 C17 C15 120.9(13)
C39 N7 N8 115.5(14)
C55 O22 Ho5 96.0(12)
C46 O15 Ho3 90.5(11)
C41 O14 Ho4 95.7(11)
C24 N4 N3 116.6(13)
O4 C34 C35 114.6(13)
C27 N6 N5 114.2(15)
C27 N6 Ho5 129.4(11)
N5 N6 Ho5 116.1(11)
O8 C15 C17 112.9(14)
O15 C46 O16 119.6(16)
O15 C46 C47 121.1(17)
O16 C46 C47 119.0(16)
O15 C46 Ho3 62.6(9)
O16 C46 Ho3 57.2(8)
C47 C46 Ho3 176.0(14)
C19 C18 C17 122.5(15)
O7 C14 C12 112.6(13)
N8 C38 C3 123.9(15)
C7 N2 N1 114.2(14)
C7 N2 Ho2 130.0(12)
N1 N2 Ho2 114.5(10)
O20 C13 C12 118.8(14)
O20 C13 C2 123.1(15)
C12 C13 C2 117.9(15)
N6 C27 C28 128.4(16)
N6 N5 C26 112.1(14)
C9 C8 C2 124.6(16)
C6 N1 N2 115.9(14)
C53 C51 C50 109.2(17)
C53 C51 C54 110.5(18)
C50 C51 C54 107.8(18)
C53 C51 C52 116(2)
C50 C51 C52 104.1(14)
C54 C51 C52 108.9(19)
O5 C6 N1 121.7(16)
O5 C6 C5 123.4(18)
N1 C6 C5 114.8(17)
C45 C43 C42 112(2)
C45 C43 C80 117(2)
C42 C43 C80 106(2)
C45 C43 C72 99(2)
C42 C43 C72 109.4(17)
C80 C43 C72 112(2)
C21 C20 C19 121.0(15)
O17 C56 O25 128(2)
O17 C56 C81 123.8(18)
O25 C56 C81 107.5(19)
C8 C2 C13 121.0(16)
C8 C2 C7 119.3(15)
C13 C2 C7 118.0(15)
C37 C3 C36 121.4(15)
C37 C3 C38 125.9(14)
C36 C3 C38 112.6(14)
N3 C4 C21 122.7(16)
O18 C50 O23 115.3(18)
O18 C50 C51 124.3(19)
O23 C50 C51 119.5(16)
O18 C50 Ho2 62.2(10)
O23 C50 Ho2 55.4(9)
C51 C50 Ho2 155.5(11)
C20 C21 C16 121.4(15)
C20 C21 C4 114.8(15)
C16 C21 C4 123.2(14)
O24 C39 N7 122.2(15)
O24 C39 C40 123.1(15)
N7 C39 C40 114.7(15)
O13 C41 O14 115.3(15)
O13 C41 C68 123.5(17)
O14 C41 C68 120.5(18)
O13 C41 Ho4 59.1(8)
O14 C41 Ho4 56.8(8)
C68 C41 Ho4 165.7(14)
C61 C36 C3 120.2(15)
C12 C11 C9 122.3(14)
O22 C55 O31 116.7(18)
O22 C55 C74 123(2)
O31 C55 C74 120(2)
O22 C55 Ho5 57.4(10)
O31 C55 Ho5 59.9(10)
C74 C55 Ho5 173(2)
O11 C42 O12 115.6(15)
O11 C42 C43 123.3(17)
O12 C42 C43 120.6(17)
O11 C42 Ho4 56.5(8)
O12 C42 Ho4 59.7(8)
C43 C42 Ho4 165.9(15)
C8 C9 C10 127.6(16)
C8 C9 C11 114.2(14)
C10 C9 C11 117.6(16)
O1 C26 N5 122.7(16)
O1 C26 C25 124(2)
N5 C26 C25 113.0(19)
C31 C30 C29 115.4(17)
C31 C30 C64 125(2)
C29 C30 C64 119.1(18)
C63 C47 C49 114(2)
C63 C47 C46 110.3(17)
C49 C47 C46 108.7(16)
C63 C47 C48 108(2)
C49 C47 C48 108.0(17)
C46 C47 C48 107.9(17)
N2 C7 C2 127.7(16)
C28 C29 C30 122.8(18)
C30 C31 C32 125.1(19)
C18 C19 C20 118.5(15)
C18 C19 C22 123.9(15)
C20 C19 C22 117.6(17)
C50 O23 Ho2 98.2(11)
C39 O24 Ho3 118.4(10)
C60 C61 C36 116.8(17)
C60 C61 C62 125.3(19)
C36 C61 C62 117.7(16)
C61 C60 C35 123.3(18)
C41 C68 C69 109.4(16)
C41 C68 C66 111.9(17)
C69 C68 C66 110(2)
C41 C68 C67 107.4(19)
C69 C68 C67 109.7(17)
C66 C68 C67 108.4(17)
C73 C74 C76 110(3)
C73 C74 C55 113(2)
C76 C74 C55 112(3)
C73 C74 C75 117(3)
C76 C74 C75 100(2)
C55 C74 C75 104(3)
C82 C81 C84 112(2)
C82 C81 C83 110(2)
C84 C81 C83 107(2)
C82 C81 C56 116(2)
C84 C81 C56 109(2)
C83 C81 C56 102(2)

loop_
_geom_bond_atom_site_label_1
_geom_bond_atom_site_label_2
_geom_bond_distance
Ho3 O16 2.291(11)
Ho3 O12 2.307(11)
Ho3 O3 2.314(11)
Ho3 O19 2.334(10)
Ho3 O24 2.370(11)
Ho3 O7 2.404(10)
Ho3 O15 2.409(11)
Ho3 N8 2.466(14)
Ho3 C46 2.714(18)
Ho3 Ho1 3.4895(11)
Ho3 Ho4 3.6043(11)
Ho1 O20 2.313(10)
Ho1 O8 2.318(10)
Ho1 O7 2.322(11)
Ho1 O19 2.345(11)
Ho1 O4 2.348(10)
Ho1 O9 2.352(10)
Ho1 O2 2.392(12)
Ho1 O3 2.418(11)
Ho1 Ho5 3.4860(12)
Ho1 Ho4 3.5110(11)
Ho1 Ho2 3.5459(11)
Ho2 O17 2.309(10)
Ho2 O20 2.373(10)
Ho2 O4 2.386(11)
Ho2 O5 2.388(12)
Ho2 O21 2.391(12)
Ho2 O8 2.463(11)
Ho2 N2 2.485(13)
Ho2 O23 2.504(13)
Ho2 O18 2.668(14)
Ho2 C50 3.010(19)
Ho2 Ho5 3.6312(12)
Ho4 O9 2.305(10)
Ho4 O14 2.385(13)
Ho4 O7 2.407(10)
Ho4 O10 2.412(10)
Ho4 O19 2.414(10)
Ho4 O11 2.434(10)
Ho4 O13 2.440(11)
Ho4 O12 2.503(12)
Ho4 N3 2.519(13)
Ho4 C41 2.837(17)
Ho4 C42 2.893(17)
Ho5 O18 2.252(11)
Ho5 O2 2.276(11)
Ho5 O22 2.358(11)
Ho5 O4 2.377(10)
Ho5 O1 2.381(11)
Ho5 O31 2.410(13)
Ho5 O8 2.417(11)
Ho5 N6 2.451(15)
Ho5 C55 2.78(2)
O19 C33 1.458(17)
O9 C16 1.331(17)
O4 C34 1.445(17)
O7 C14 1.458(18)
O8 C15 1.422(18)
N3 C4 1.282(19)
N3 N4 1.385(17)
O13 C41 1.28(2)
O17 C56 1.21(2)
O10 C24 1.193(19)
O3 C37 1.325(17)
O20 C13 1.366(18)
O11 C42 1.27(2)
O2 C58 1.345(19)
C35 C60 1.36(2)
C35 C37 1.43(2)
C35 C34 1.52(2)
C32 C58 1.36(2)
C32 C31 1.40(2)
C32 C33 1.49(2)
C37 C3 1.38(2)
O12 C42 1.30(2)
O18 C50 1.238(19)
C58 C28 1.46(2)
O31 C55 1.34(3)
O5 C6 1.22(2)
C16 C21 1.38(2)
C16 C17 1.468(19)
N8 C38 1.29(2)
N8 N7 1.423(14)
C24 N4 1.38(2)
C24 C59 1.45(2)
O16 C46 1.26(2)
O1 C26 1.21(2)
C12 C13 1.37(2)
C12 C11 1.43(2)
C12 C14 1.51(2)
C28 C29 1.36(2)
C28 C27 1.40(2)
C17 C18 1.398(19)
C17 C15 1.48(2)
N7 C39 1.33(2)
O22 C55 1.25(2)
O15 C46 1.228(19)
O14 C41 1.32(2)
N6 C27 1.31(2)
N6 N5 1.400(2)
C46 C47 1.53(3)
C40 C39 1.50(2)
C18 C19 1.36(2)
C38 C3 1.45(2)
N2 C7 1.22(2)
N2 N1 1.359(18)
C13 C2 1.43(2)
N5 C26 1.40(3)
C8 C9 1.35(2)
C8 C2 1.36(2)
N1 C6 1.35(2)
C22 C19 1.55(2)
C51 C53 1.43(3)
C51 C50 1.48(3)
C51 C54 1.50(3)
C51 C52 1.50(3)
C6 C5 1.48(2)
C43 C45 1.46(3)
C43 C42 1.47(3)
C43 C80 1.52(4)
C43 C72 1.58(3)
C20 C21 1.38(2)
C20 C19 1.43(3)
C56 O25 1.27(2)
C56 C81 1.58(3)
C2 C7 1.54(2)
C3 C36 1.44(2)
C4 C21 1.48(2)
C50 O23 1.35(2)
C39 O24 1.260(19)
C41 C68 1.49(2)
C36 C61 1.43(3)
C11 C9 1.45(2)
C55 C74 1.45(3)
C48 C47 1.53(3)
C9 C10 1.45(2)
C26 C25 1.43(3)
C30 C31 1.33(3)
C30 C29 1.41(3)
C30 C64 1.50(3)
C47 C63 1.46(3)
C47 C49 1.48(3)
C61 C60 1.35(2)
C61 C62 1.50(3)
C69 C68 1.51(3)
C66 C68 1.55(3)
C67 C68 1.61(3)
C73 C74 1.42(4)
C74 C76 1.43(4)
C74 C75 1.62(5)
C84 C81 1.51(4)
C81 C82 1.38(3)
C81 C83 1.573(18)

loop_
_platon_squeeze_void_nr
_platon_squeeze_void_average_x
_platon_squeeze_void_average_y
_platon_squeeze_void_average_z
_platon_squeeze_void_volume
_platon_squeeze_void_count_electrons
_platon_squeeze_void_content
1 0.000 0.000 0.500 203 94 ' '
2 0.000 0.500 0.750 341 196 ' '
3 0.058 0.359 0.370 53 20 ' '
4 0.058 0.776 0.621 23 3 ' '
5 0.141 0.558 0.129 54 20 ' '
6 0.136 0.811 0.492 9 2 ' '
7 0.188 0.136 0.508 9 2 ' '
8 0.224 0.058 0.379 23 3 ' '
9 0.276 0.442 0.879 23 3 ' '
10 0.311 0.364 0.008 9 2 ' '
11 0.359 0.942 0.624 56 20 ' '
12 0.364 0.689 0.992 9 2 ' '
13 0.501 1.000 0.249 339 196 ' '
14 0.500 0.500 0.000 203 94 ' '
15 0.442 0.141 0.871 54 20 ' '
16 0.442 0.724 0.121 23 3 ' '
17 0.558 0.859 0.870 53 20 ' '
18 0.558 0.276 0.121 23 3 ' '
19 0.641 0.058 0.629 54 20 ' '
20 0.636 0.311 -0.008 9 2 ' '
21 0.688 0.636 0.008 9 2 ' '
22 0.724 0.558 0.879 23 3 ' '
23 0.776 0.942 0.379 23 3 ' '
24 0.811 0.864 0.508 9 2 ' '
25 0.859 0.442 0.129 54 20 ' '
26 0.864 0.189 0.492 9 2 ' '
27 0.942 0.641 0.371 54 20 ' '
28 0.942 0.224 0.621 23 3 ' '
